data_8105792
loop_
_publ_author_name
'Gao, Dong-Mei'
'Liu, Lu'
'Tang, Meng'
'He, Chunting'
'Du, Zhen-Ting'

_publ_section_title
;
 The crystal structure of
 (E)-1-(4-methoxyphenyl)-3-(2-nitrophenyl)triaz-1-ene C8H8N2O4
;
_journal_issue 4
_journal_name_full 'Zeitschrift f\"ur Kristallographie - New Crystal Structures'
_journal_page_first 597
_journal_page_last 598
_journal_paper_doi 10.1515/ncrs-2018-0234
_journal_volume 234
_journal_year 2019
_chemical_formula_sum 'C13 H12 N4 O3'
_chemical_formula_weight 272.27
_space_group_IT_number 15
_space_group_name_Hall '-C 2yc'
_space_group_name_H-M_alt 'C 1 2/c 1'
_symmetry_cell_setting monoclinic
_symmetry_space_group_name_H-M 'C 1 2/c 1'
_atom_sites_solution_hydrogens geom
_atom_sites_solution_primary direct
_atom_sites_solution_secondary difmap
_cell_angle_alpha 90.00
_cell_angle_beta 93.393(3)
_cell_angle_gamma 90.00
_cell_formula_units_Z 8
_cell_length_a 27.748(5)
_cell_length_b 5.6488(10)
_cell_length_c 16.437(3)
_cell_measurement_reflns_used 3015
_cell_measurement_temperature 296(2)
_cell_measurement_theta_max 26.69
_cell_measurement_theta_min 2.48
_cell_volume 2571.9(8)
_computing_cell_refinement 'Bruker SAINT [9]'
_computing_data_collection 'Bruker APEX2 [8]'
_computing_data_reduction 'Bruker SAINT [9]'
_computing_molecular_graphics 'Bruker SHELXTL [8]'
_computing_publication_material 'Bruker SHELXTL [8]'
_computing_structure_refinement 'SHELXL-2013 [10]'
_computing_structure_solution 'SHELXS-2013 [10]'
_diffrn_ambient_temperature 296(2)
_diffrn_measured_fraction_theta_full 0.998
_diffrn_measured_fraction_theta_max 0.998
_diffrn_measurement_device_type 'Bruker APEX-II CCD'
_diffrn_measurement_method '\f and \w scans'
_diffrn_radiation_monochromator graphite
_diffrn_radiation_source 'fine-focus sealed tube'
_diffrn_radiation_type MoK\a
_diffrn_radiation_wavelength 0.71073
_diffrn_reflns_av_R_equivalents 0.0214
_diffrn_reflns_av_sigmaI/netI 0.0240
_diffrn_reflns_limit_h_max 32
_diffrn_reflns_limit_h_min -32
_diffrn_reflns_limit_k_max 3
_diffrn_reflns_limit_k_min -6
_diffrn_reflns_limit_l_max 19
_diffrn_reflns_limit_l_min -19
_diffrn_reflns_number 6124
_diffrn_reflns_theta_full 25.10
_diffrn_reflns_theta_max 25.10
_diffrn_reflns_theta_min 2.48
_exptl_absorpt_coefficient_mu 0.104
_exptl_absorpt_correction_T_max 0.9763
_exptl_absorpt_correction_T_min 0.9610
_exptl_absorpt_correction_type none
_exptl_crystal_colour yellow
_exptl_crystal_density_diffrn 1.406
_exptl_crystal_density_method 'not measured'
_exptl_crystal_description block
_exptl_crystal_F_000 1136
_exptl_crystal_size_max 0.39
_exptl_crystal_size_mid 0.30
_exptl_crystal_size_min 0.23
_refine_diff_density_max 0.140
_refine_diff_density_min -0.115
_refine_diff_density_rms 0.032
_refine_ls_extinction_coef 0.0083(7)
_refine_ls_extinction_expression Fc^*^=kFc[1+0.001xFc^2^\l^3^/sin(2\q)]^-1/4^
_refine_ls_extinction_method SHELXL
_refine_ls_goodness_of_fit_ref 1.046
_refine_ls_hydrogen_treatment constr
_refine_ls_matrix_type full
_refine_ls_number_parameters 183
_refine_ls_number_reflns 2287
_refine_ls_number_restraints 0
_refine_ls_restrained_S_all 1.046
_refine_ls_R_factor_all 0.0394
_refine_ls_R_factor_gt 0.0330
_refine_ls_shift/su_max 0.001
_refine_ls_shift/su_mean 0.000
_refine_ls_structure_factor_coef Fsqd
_refine_ls_weighting_details 'calc w=1/[\s^2^(Fo^2^)+(0.0499P)^2^+0.6610P] where P=(Fo^2^+2Fc^2^)/3'
_refine_ls_weighting_scheme calc
_refine_ls_wR_factor_gt 0.0902
_refine_ls_wR_factor_ref 0.0963
_reflns_number_gt 1932
_reflns_number_total 2287
_reflns_threshold_expression >2sigma(I)
_cod_data_source_file suppl_ncrs-2018-0234_suppl.cif
_cod_data_source_block xb9485_0m
_cod_original_cell_volume 2571.8(8)
_cod_original_sg_symbol_H-M C2/c
_cod_database_code 8105792

loop_
_symmetry_equiv_pos_as_xyz
'x, y, z'
'-x, y, -z+1/2'
'x+1/2, y+1/2, z'
'-x+1/2, y+1/2, -z+1/2'
'-x, -y, -z'
'x, -y, z-1/2'
'-x+1/2, -y+1/2, -z'
'x+1/2, -y+1/2, z-1/2'

loop_
_atom_site_label
_atom_site_type_symbol
_atom_site_fract_x
_atom_site_fract_y
_atom_site_fract_z
_atom_site_U_iso_or_equiv
_atom_site_adp_type
_atom_site_occupancy
_atom_site_symmetry_multiplicity
_atom_site_calc_flag
_atom_site_refinement_flags
_atom_site_disorder_assembly
_atom_site_disorder_group
N1 N 0.18263(4) 1.0440(2) 0.63917(7) 0.0494(3) Uani 1 1 d . . .
N2 N 0.07714(3) 1.01814(19) 0.62604(7) 0.0458(3) Uani 1 1 d . . .
H2 H 0.0911 1.1309 0.6012 0.055 Uiso 1 1 calc R . .
N3 N 0.02846(3) 1.00685(18) 0.62401(6) 0.0428(3) Uani 1 1 d . . .
N4 N 0.00952(3) 1.17546(18) 0.58451(6) 0.0443(3) Uani 1 1 d . . .
O1 O 0.22620(3) 1.0524(2) 0.65413(8) 0.0812(4) Uani 1 1 d . . .
O2 O 0.16171(3) 1.18838(17) 0.59357(6) 0.0582(3) Uani 1 1 d . . .
O3 O -0.19050(3) 1.19616(17) 0.54348(6) 0.0568(3) Uani 1 1 d . . .
C1 C 0.15512(4) 0.8591(2) 0.67634(7) 0.0428(3) Uani 1 1 d . . .
C2 C 0.18143(5) 0.6914(3) 0.72205(8) 0.0516(4) Uani 1 1 d . . .
H2A H 0.2149 0.7018 0.7272 0.062 Uiso 1 1 calc R . .
C3 C 0.15860(5) 0.5121(3) 0.75937(9) 0.0576(4) Uani 1 1 d . . .
H3 H 0.1762 0.4017 0.7908 0.069 Uiso 1 1 calc R . .
C4 C 0.10865(5) 0.4960(3) 0.74991(9) 0.0555(4) Uani 1 1 d . . .
H4 H 0.0929 0.3721 0.7745 0.067 Uiso 1 1 calc R . .
C5 C 0.08217(5) 0.6596(2) 0.70496(8) 0.0493(3) Uani 1 1 d . . .
H5 H 0.0488 0.6438 0.6992 0.059 Uiso 1 1 calc R . .
C6 C 0.10437(4) 0.8501(2) 0.66757(7) 0.0403(3) Uani 1 1 d . . .
C7 C -0.04178(4) 1.1681(2) 0.57883(7) 0.0386(3) Uani 1 1 d . . .
C8 C -0.06500(4) 1.3558(2) 0.53913(8) 0.0447(3) Uani 1 1 d . . .
H8 H -0.0470 1.4797 0.5193 0.054 Uiso 1 1 calc R . .
C9 C -0.11460(4) 1.3604(2) 0.52877(8) 0.0462(3) Uani 1 1 d . . .
H9 H -0.1299 1.4877 0.5022 0.055 Uiso 1 1 calc R . .
C10 C -0.14181(4) 1.1770(2) 0.55763(8) 0.0413(3) Uani 1 1 d . . .
C11 C -0.11889(4) 0.9895(2) 0.59774(8) 0.0456(3) Uani 1 1 d . . .
H11 H -0.1370 0.8664 0.6179 0.055 Uiso 1 1 calc R . .
C12 C -0.06924(4) 0.9850(2) 0.60792(8) 0.0447(3) Uani 1 1 d . . .
H12 H -0.0540 0.8578 0.6346 0.054 Uiso 1 1 calc R . .
C13 C -0.22012(5) 1.0107(3) 0.57198(11) 0.0624(4) Uani 1 1 d . . .
H13A H -0.2111 0.8634 0.5480 0.094 Uiso 1 1 calc R . .
H13B H -0.2534 1.0442 0.5568 0.094 Uiso 1 1 calc R . .
H13C H -0.2158 0.9999 0.6302 0.094 Uiso 1 1 calc R . .

loop_
_atom_site_aniso_label
_atom_site_aniso_U_11
_atom_site_aniso_U_22
_atom_site_aniso_U_33
_atom_site_aniso_U_23
_atom_site_aniso_U_13
_atom_site_aniso_U_12
N1 0.0373(6) 0.0596(7) 0.0508(6) -0.0037(5) -0.0022(5) -0.0020(5)
N2 0.0316(5) 0.0511(6) 0.0543(6) 0.0056(5) -0.0009(4) 0.0000(4)
N3 0.0344(5) 0.0477(6) 0.0462(6) -0.0001(5) -0.0005(4) 0.0021(4)
N4 0.0354(5) 0.0471(6) 0.0502(6) 0.0034(5) 0.0002(4) 0.0017(4)
O1 0.0347(5) 0.1000(9) 0.1071(10) 0.0195(7) -0.0124(6) -0.0111(5)
O2 0.0460(5) 0.0645(6) 0.0637(6) 0.0128(5) 0.0000(4) -0.0020(4)
O3 0.0336(5) 0.0604(6) 0.0756(7) 0.0108(5) -0.0040(4) 0.0016(4)
C1 0.0389(6) 0.0516(7) 0.0376(6) -0.0052(5) -0.0002(5) 0.0025(5)
C2 0.0436(7) 0.0655(9) 0.0451(7) -0.0038(6) -0.0030(6) 0.0127(6)
C3 0.0620(9) 0.0600(9) 0.0502(8) 0.0048(6) -0.0011(7) 0.0181(7)
C4 0.0677(9) 0.0498(8) 0.0495(8) 0.0030(6) 0.0063(7) 0.0025(7)
C5 0.0447(7) 0.0532(8) 0.0499(8) -0.0013(6) 0.0022(6) -0.0001(6)
C6 0.0396(6) 0.0456(7) 0.0354(6) -0.0048(5) -0.0015(5) 0.0038(5)
C7 0.0342(6) 0.0413(7) 0.0405(6) -0.0008(5) 0.0018(5) 0.0012(5)
C8 0.0414(7) 0.0402(7) 0.0526(7) 0.0074(6) 0.0043(5) -0.0016(5)
C9 0.0439(7) 0.0411(7) 0.0529(8) 0.0081(6) -0.0017(6) 0.0070(5)
C10 0.0339(6) 0.0452(7) 0.0444(7) -0.0025(5) -0.0006(5) 0.0023(5)
C11 0.0397(7) 0.0416(7) 0.0556(8) 0.0074(6) 0.0044(6) -0.0036(5)
C12 0.0401(7) 0.0410(7) 0.0526(7) 0.0089(5) 0.0004(6) 0.0041(5)
C13 0.0354(7) 0.0753(10) 0.0765(10) 0.0062(8) 0.0022(7) -0.0071(7)

loop_
_atom_type_symbol
_atom_type_description
_atom_type_scat_dispersion_real
_atom_type_scat_dispersion_imag
_atom_type_scat_source
C C 0.0033 0.0016 'International Tables Vol C Tables 4.2.6.8 and 6.1.1.4'
H H 0.0000 0.0000 'International Tables Vol C Tables 4.2.6.8 and 6.1.1.4'
N N 0.0061 0.0033 'International Tables Vol C Tables 4.2.6.8 and 6.1.1.4'
O O 0.0106 0.0060 'International Tables Vol C Tables 4.2.6.8 and 6.1.1.4'

loop_
_geom_angle_atom_site_label_1
_geom_angle_atom_site_label_2
_geom_angle_atom_site_label_3
_geom_angle
_geom_angle_site_symmetry_1
_geom_angle_site_symmetry_3
O1 N1 O2 121.57(12) . .
O1 N1 C1 118.88(11) . .
O2 N1 C1 119.55(10) . .
N3 N2 C6 120.06(10) . .
N3 N2 H2 120.0 . .
C6 N2 H2 120.0 . .
N4 N3 N2 111.46(10) . .
N3 N4 C7 113.60(10) . .
C10 O3 C13 118.05(10) . .
C2 C1 C6 121.40(12) . .
C2 C1 N1 116.51(11) . .
C6 C1 N1 122.09(11) . .
C3 C2 C1 120.53(13) . .
C3 C2 H2A 119.7 . .
C1 C2 H2A 119.7 . .
C2 C3 C4 119.13(12) . .
C2 C3 H3 120.4 . .
C4 C3 H3 120.4 . .
C5 C4 C3 121.09(13) . .
C5 C4 H4 119.5 . .
C3 C4 H4 119.5 . .
C4 C5 C6 121.30(12) . .
C4 C5 H5 119.3 . .
C6 C5 H5 119.3 . .
N2 C6 C5 120.48(11) . .
N2 C6 C1 123.01(11) . .
C5 C6 C1 116.51(11) . .
C8 C7 C12 118.97(11) . .
C8 C7 N4 116.43(10) . .
C12 C7 N4 124.58(10) . .
C9 C8 C7 120.45(11) . .
C9 C8 H8 119.8 . .
C7 C8 H8 119.8 . .
C8 C9 C10 120.36(11) . .
C8 C9 H9 119.8 . .
C10 C9 H9 119.8 . .
O3 C10 C11 124.50(11) . .
O3 C10 C9 115.99(10) . .
C11 C10 C9 119.51(11) . .
C12 C11 C10 120.04(11) . .
C12 C11 H11 120.0 . .
C10 C11 H11 120.0 . .
C11 C12 C7 120.66(11) . .
C11 C12 H12 119.7 . .
C7 C12 H12 119.7 . .
O3 C13 H13A 109.5 . .
O3 C13 H13B 109.5 . .
H13A C13 H13B 109.5 . .
O3 C13 H13C 109.5 . .
H13A C13 H13C 109.5 . .
H13B C13 H13C 109.5 . .

loop_
_geom_bond_atom_site_label_1
_geom_bond_atom_site_label_2
_geom_bond_distance
_geom_bond_site_symmetry_2
N1 O1 1.2205(13) .
N1 O2 1.2297(14) .
N1 C1 1.4497(17) .
N2 N3 1.3508(14) .
N2 C6 1.3699(15) .
N2 H2 0.8600 .
N3 N4 1.2509(14) .
N4 C7 1.4216(15) .
O3 C10 1.3615(14) .
O3 C13 1.4275(17) .
C1 C2 1.3895(18) .
C1 C6 1.4079(17) .
C2 C3 1.360(2) .
C2 H2A 0.9300 .
C3 C4 1.389(2) .
C3 H3 0.9300 .
C4 C5 1.3693(19) .
C4 H4 0.9300 .
C5 C6 1.4001(18) .
C5 H5 0.9300 .
C7 C8 1.3837(16) .
C7 C12 1.3867(17) .
C8 C9 1.3771(17) .
C8 H8 0.9300 .
C9 C10 1.3826(17) .
C9 H9 0.9300 .
C10 C11 1.3824(17) .
C11 C12 1.3781(17) .
C11 H11 0.9300 .
C12 H12 0.9300 .
C13 H13A 0.9600 .
C13 H13B 0.9600 .
C13 H13C 0.9600 .

loop_
_geom_torsion_atom_site_label_1
_geom_torsion_atom_site_label_2
_geom_torsion_atom_site_label_3
_geom_torsion_atom_site_label_4
_geom_torsion
_geom_torsion_site_symmetry_1
_geom_torsion_site_symmetry_2
_geom_torsion_site_symmetry_3
_geom_torsion_site_symmetry_4
C6 N2 N3 N4 179.08(10) . . . .
N2 N3 N4 C7 178.48(9) . . . .
O1 N1 C1 C2 -4.89(18) . . . .
O2 N1 C1 C2 175.17(11) . . . .
O1 N1 C1 C6 174.48(12) . . . .
O2 N1 C1 C6 -5.46(18) . . . .
C6 C1 C2 C3 0.4(2) . . . .
N1 C1 C2 C3 179.75(12) . . . .
C1 C2 C3 C4 1.3(2) . . . .
C2 C3 C4 C5 -1.1(2) . . . .
C3 C4 C5 C6 -0.6(2) . . . .
N3 N2 C6 C5 3.00(17) . . . .
N3 N2 C6 C1 -176.02(11) . . . .
C4 C5 C6 N2 -176.92(12) . . . .
C4 C5 C6 C1 2.16(18) . . . .
C2 C1 C6 N2 177.01(11) . . . .
N1 C1 C6 N2 -2.33(18) . . . .
C2 C1 C6 C5 -2.04(18) . . . .
N1 C1 C6 C5 178.62(11) . . . .
N3 N4 C7 C8 177.06(11) . . . .
N3 N4 C7 C12 -4.88(17) . . . .
C12 C7 C8 C9 0.04(19) . . . .
N4 C7 C8 C9 178.21(11) . . . .
C7 C8 C9 C10 -0.28(19) . . . .
C13 O3 C10 C11 0.10(19) . . . .
C13 O3 C10 C9 179.86(12) . . . .
C8 C9 C10 O3 -179.15(11) . . . .
C8 C9 C10 C11 0.63(19) . . . .
O3 C10 C11 C12 179.01(12) . . . .
C9 C10 C11 C12 -0.74(19) . . . .
C10 C11 C12 C7 0.5(2) . . . .
C8 C7 C12 C11 -0.16(19) . . . .
N4 C7 C12 C11 -178.17(11) . . . .
